data_4116074
loop_
_publ_author_name
'Martin J. Deetz'
'Maoyu Shang'
'Bradley D. Smith'

_publ_section_title
;
 A Macrobicyclic Receptor with Versatile Recognition Properties:
 Simultaneous Binding of an Ion Pair and Selective Complexation of
 Dimethylsulfoxide
;
_journal_name_full 'Journal of the American Chemical Society'
_journal_page_first 6201
_journal_page_last 6207
_journal_paper_doi 10.1021/ja994487r
_journal_volume 122
_journal_year 2000
_chemical_formula_sum 'C48.48 H53.24 Cl8.86 N4 Na O12.14'
_chemical_formula_weight 1223.29
_chemical_name_systematic
; 
 Na(H2O)(bicyclicbenzocrown)Cl.(2.62CHCl3).(0.31C6H14).(1.14H2O) 
;
_space_group_IT_number 14
_symmetry_cell_setting monoclinic
_symmetry_space_group_name_Hall '-P 2yn'
_symmetry_space_group_name_H-M 'P 1 21/n 1'
_atom_sites_solution_hydrogens geom
_atom_sites_solution_primary direct
_atom_sites_solution_secondary difmap
_audit_creation_method SHELXL-97
_cell_angle_alpha 90.00
_cell_angle_beta 106.455(17)
_cell_angle_gamma 90.00
_cell_formula_units_Z 4
_cell_length_a 14.075(2)
_cell_length_b 17.906(7)
_cell_length_c 23.885(3)
_cell_measurement_reflns_used 250
_cell_measurement_temperature 220(2)
_cell_measurement_theta_max 23
_cell_measurement_theta_min 0
_cell_volume 5773(3)
_computing_cell_refinement MADNES
_computing_data_collection MADNES
_computing_data_reduction 'MADNES (Messerschmitt & Pflugrath, 1987)'
_computing_molecular_graphics 'ORTEP-III for Windows (Farrugia, 1997)'
_computing_publication_material 'SHELXTL-v5 (Siemens, 1994)'
_computing_structure_refinement 'SHELXL-97 (Sheldrick, 1997)'
_computing_structure_solution 'SHELXS-86 (Sheldrick, 1990)'
_diffrn_ambient_temperature 220(2)
_diffrn_detector_area_resol_mean 8.2/10.9
_diffrn_measured_fraction_theta_full 0.997
_diffrn_measured_fraction_theta_max 0.997
_diffrn_measurement_device_type 'Enraf-Nonius FAST area-detector'
_diffrn_measurement_method 'Ellipsoid-mask fitting'
_diffrn_radiation_monochromator graphite
_diffrn_radiation_source 'rotating anode'
_diffrn_radiation_type MoK\a
_diffrn_radiation_wavelength 0.71073
_diffrn_reflns_av_R_equivalents 0.0718
_diffrn_reflns_av_sigmaI/netI 0.0601
_diffrn_reflns_limit_h_max 15
_diffrn_reflns_limit_h_min -15
_diffrn_reflns_limit_k_max 12
_diffrn_reflns_limit_k_min -19
_diffrn_reflns_limit_l_max 17
_diffrn_reflns_limit_l_min -26
_diffrn_reflns_number 23227
_diffrn_reflns_theta_full 23.00
_diffrn_reflns_theta_max 23.00
_diffrn_reflns_theta_min 1.89
_diffrn_standards_decay_% 0
_diffrn_standards_number 0
_exptl_absorpt_coefficient_mu 0.498
_exptl_absorpt_correction_T_max 0.9660
_exptl_absorpt_correction_T_min 0.9070
_exptl_absorpt_correction_type none
_exptl_crystal_colour colorless
_exptl_crystal_density_diffrn 1.407
_exptl_crystal_description plate-like
_exptl_crystal_F_000 2523
_exptl_crystal_size_max 0.20
_exptl_crystal_size_mid 0.12
_exptl_crystal_size_min 0.07
_refine_diff_density_max 0.827
_refine_diff_density_min -0.455
_refine_diff_density_rms 0.085
_refine_ls_extinction_method none
_refine_ls_goodness_of_fit_ref 1.056
_refine_ls_hydrogen_treatment 'idealized with riding models'
_refine_ls_matrix_type full
_refine_ls_number_parameters 724
_refine_ls_number_reflns 8009
_refine_ls_number_restraints 10
_refine_ls_restrained_S_all 1.058
_refine_ls_R_factor_all 0.1393
_refine_ls_R_factor_gt 0.0925
_refine_ls_shift/su_max 0.004
_refine_ls_shift/su_mean 0.000
_refine_ls_structure_factor_coef Fsqd
_refine_ls_weighting_details 'calc w=1/[\s^2^(Fo^2^)+(0.1414P)^2^+13.9441P] where P=(Fo^2^+2Fc^2^)/3'
_refine_ls_weighting_scheme calc
_refine_ls_wR_factor_gt 0.2408
_refine_ls_wR_factor_ref 0.2782
_reflns_number_gt 5166
_reflns_number_total 8009
_reflns_threshold_expression >2sigma(I)
_cod_data_source_file ja994487r_1.cif
_cod_data_source_block for_compound_1a.Na.CHCl3.Cl
_cod_database_code 4116074

loop_
_symmetry_equiv_pos_as_xyz
'x, y, z'
'-x+1/2, y+1/2, -z+1/2'
'-x, -y, -z'
'x-1/2, -y-1/2, z-1/2'

loop_
_atom_site_label
_atom_site_type_symbol
_atom_site_fract_x
_atom_site_fract_y
_atom_site_fract_z
_atom_site_U_iso_or_equiv
_atom_site_adp_type
_atom_site_occupancy
_atom_site_symmetry_multiplicity
_atom_site_calc_flag
_atom_site_refinement_flags
_atom_site_disorder_assembly
_atom_site_disorder_group
C1 C 0.0812(5) 1.3338(5) -0.2823(3) 0.060(2) Uani 1 1 d . . .
O1 O 0.0646(4) 1.3396(4) -0.3355(2) 0.089(2) Uani 1 1 d . . .
C2 C -0.0006(5) 1.3321(4) -0.2542(3) 0.0465(17) Uani 1 1 d . . .
C3 C -0.0665(5) 1.3897(4) -0.2633(3) 0.0554(19) Uani 1 1 d . . .
H3 H -0.0599 1.4294 -0.2877 0.066 Uiso 1 1 calc R . .
C4 C -0.1432(5) 1.3911(4) -0.2373(3) 0.0507(17) Uani 1 1 d . . .
H4 H -0.1860 1.4324 -0.2427 0.061 Uiso 1 1 calc R . .
C5 C -0.1563(4) 1.3329(4) -0.2041(3) 0.0408(15) Uani 1 1 d . . .
C6 C -0.0921(5) 1.2719(4) -0.1974(3) 0.0515(18) Uani 1 1 d . . .
H6 H -0.1027 1.2297 -0.1766 0.062 Uiso 1 1 calc R . .
C7 C -0.0128(5) 1.2733(4) -0.2210(3) 0.0561(19) Uani 1 1 d . . .
H7 H 0.0326 1.2335 -0.2140 0.067 Uiso 1 1 calc R . .
N1 N -0.2305(4) 1.3282(3) -0.1753(3) 0.0434(14) Uani 1 1 d D . .
H1N H -0.243(6) 1.291(3) -0.171(3) 0.052 Uiso 1 1 d D . .
C8 C -0.2905(5) 1.3841(4) -0.1673(3) 0.0397(15) Uani 1 1 d . . .
O2 O -0.2894(4) 1.4469(3) -0.1854(2) 0.0558(13) Uani 1 1 d . . .
C9 C -0.3588(5) 1.3631(4) -0.1317(3) 0.0408(15) Uani 1 1 d . . .
C10 C -0.4495(5) 1.4001(4) -0.1432(3) 0.0499(17) Uani 1 1 d . . .
H10 H -0.4662 1.4366 -0.1726 0.060 Uiso 1 1 calc R . .
C11 C -0.5146(5) 1.3831(4) -0.1116(3) 0.059(2) Uani 1 1 d . . .
H11 H -0.5754 1.4084 -0.1193 0.070 Uiso 1 1 calc R . .
C12 C -0.4910(5) 1.3288(4) -0.0682(3) 0.0516(18) Uani 1 1 d . . .
H12 H -0.5356 1.3175 -0.0466 0.062 Uiso 1 1 calc R . .
C13 C -0.4016(5) 1.2917(4) -0.0570(3) 0.0453(16) Uani 1 1 d . . .
C14 C -0.3360(4) 1.3092(3) -0.0885(3) 0.0399(15) Uani 1 1 d . . .
H14 H -0.2750 1.2840 -0.0805 0.048 Uiso 1 1 calc R . .
C15 C -0.3792(5) 1.2337(4) -0.0090(3) 0.0451(16) Uani 1 1 d . . .
O3 O -0.4184(4) 1.2355(3) 0.0301(2) 0.0599(14) Uani 1 1 d . . .
N2 N -0.3156(4) 1.1797(3) -0.0140(2) 0.0477(15) Uani 1 1 d D . .
H2N H -0.299(6) 1.175(4) -0.039(3) 0.057 Uiso 1 1 d D . .
C16 C -0.2693(5) 1.1256(4) 0.0282(3) 0.0465(17) Uani 1 1 d . . .
C17 C -0.3058(5) 1.1034(4) 0.0740(3) 0.0530(18) Uani 1 1 d . . .
H17 H -0.3660 1.1225 0.0776 0.064 Uiso 1 1 calc R . .
C18 C -0.2510(6) 1.0523(4) 0.1141(3) 0.0545(19) Uani 1 1 d . . .
H18 H -0.2764 1.0356 0.1443 0.065 Uiso 1 1 calc R . .
C19 C -0.1619(5) 1.0256(4) 0.1114(3) 0.0457(16) Uani 1 1 d . . .
C20 C -0.1284(5) 1.0459(4) 0.0644(3) 0.0509(18) Uani 1 1 d . . .
H20 H -0.0686 1.0261 0.0607 0.061 Uiso 1 1 calc R . .
C21 C -0.1824(5) 1.0954(4) 0.0225(3) 0.0471(17) Uani 1 1 d . . .
H21 H -0.1596 1.1083 -0.0096 0.057 Uiso 1 1 calc R . .
C22 C -0.1044(5) 0.9741(4) 0.1584(3) 0.0521(18) Uani 1 1 d . . .
O4 O -0.1465(4) 0.9217(3) 0.1750(2) 0.0716(16) Uani 1 1 d . . .
N3 N -0.0064(4) 0.9850(3) 0.1803(2) 0.0484(14) Uani 1 1 d . . .
C23 C 0.0526(6) 0.9317(4) 0.2230(3) 0.062(2) Uani 1 1 d . . .
H23A H 0.0978 0.9588 0.2547 0.093 Uiso 1 1 calc R . .
H23B H 0.0902 0.9000 0.2041 0.093 Uiso 1 1 calc R . .
H23C H 0.0089 0.9012 0.2383 0.093 Uiso 1 1 calc R . .
C24 C 0.0448(5) 1.0516(4) 0.1717(3) 0.0426(16) Uani 1 1 d . . .
C25 C 0.0197(5) 1.1195(4) 0.1897(3) 0.0491(17) Uani 1 1 d . . .
H25 H -0.0327 1.1230 0.2068 0.059 Uiso 1 1 calc R . .
C26 C 0.0720(6) 1.1838(4) 0.1826(3) 0.0540(18) Uani 1 1 d . . .
H26 H 0.0561 1.2305 0.1957 0.065 Uiso 1 1 calc R . .
C27 C 0.1467(5) 1.1778(4) 0.1565(3) 0.0451(16) Uani 1 1 d . . .
C28 C 0.1711(5) 1.1081(4) 0.1369(3) 0.0443(16) Uani 1 1 d . . .
C29 C 0.1209(5) 1.0454(4) 0.1455(3) 0.0446(16) Uani 1 1 d . . .
H29 H 0.1379 0.9984 0.1336 0.054 Uiso 1 1 calc R . .
O5 O 0.2457(3) 1.1094(2) 0.11090(19) 0.0490(12) Uani 1 1 d . A .
C30 C 0.2709(6) 1.0401(4) 0.0903(3) 0.0533(18) Uani 1 1 d . . .
H30A H 0.2127 1.0182 0.0624 0.064 Uiso 1 1 calc R . .
H30B H 0.2946 1.0053 0.1229 0.064 Uiso 1 1 calc R . .
C31 C 0.3511(5) 1.0541(4) 0.0611(3) 0.0524(18) Uani 1 1 d . . .
H31A H 0.4088 1.0772 0.0886 0.063 Uiso 1 1 calc R . .
H31B H 0.3720 1.0069 0.0474 0.063 Uiso 1 1 calc R . .
O6 O 0.3111(3) 1.1026(3) 0.01313(19) 0.0500(12) Uani 1 1 d . A .
C32 C 0.3783(6) 1.1128(4) -0.0212(3) 0.0548(18) Uani 1 1 d . . .
H32A H 0.3954 1.0644 -0.0349 0.066 Uiso 1 1 calc R . .
H32B H 0.4393 1.1366 0.0022 0.066 Uiso 1 1 calc R . .
C33 C 0.3281(6) 1.1613(4) -0.0720(3) 0.0552(19) Uani 1 1 d . . .
H33A H 0.3714 1.1684 -0.0973 0.066 Uiso 1 1 calc R . .
H33B H 0.2666 1.1376 -0.0950 0.066 Uiso 1 1 calc R . .
O7 O 0.3068(3) 1.2317(3) -0.05002(19) 0.0498(12) Uani 1 1 d . A .
C34 C 0.2668(5) 1.2857(4) -0.0900(3) 0.0471(17) Uani 1 1 d . . .
C35 C 0.2564(5) 1.3551(4) -0.0668(3) 0.0525(18) Uani 1 1 d . . .
O8 O 0.2865(4) 1.3586(3) -0.0074(2) 0.0580(13) Uani 1 1 d . A .
C36 C 0.2769(7) 1.4281(4) 0.0194(4) 0.068(2) Uani 1 1 d . . .
H36A H 0.2077 1.4447 0.0070 0.082 Uiso 1 1 calc R . .
H36B H 0.3176 1.4661 0.0079 0.082 Uiso 1 1 calc R . .
C37 C 0.3093(7) 1.4181(4) 0.0831(4) 0.067(2) Uani 1 1 d . . .
H37A H 0.3775 1.3992 0.0956 0.081 Uiso 1 1 calc R . .
H37B H 0.3069 1.4658 0.1028 0.081 Uiso 1 1 calc R . .
O9 O 0.2436(4) 1.3658(3) 0.0972(2) 0.0548(12) Uani 1 1 d . A .
C38 C 0.2622(6) 1.3588(4) 0.1588(3) 0.063(2) Uani 1 1 d . . .
H38A H 0.2573 1.4077 0.1761 0.075 Uiso 1 1 calc R . .
H38B H 0.3292 1.3393 0.1761 0.075 Uiso 1 1 calc R . .
C39 C 0.1884(6) 1.3072(4) 0.1706(4) 0.062(2) Uani 1 1 d . . .
H39A H 0.1983 1.3025 0.2127 0.074 Uiso 1 1 calc R . .
H39B H 0.1212 1.3258 0.1526 0.074 Uiso 1 1 calc R . .
O10 O 0.2022(4) 1.2363(3) 0.1460(2) 0.0550(13) Uani 1 1 d . A .
C40 C 0.2389(5) 1.2756(4) -0.1500(3) 0.0530(18) Uani 1 1 d . . .
H40 H 0.2463 1.2287 -0.1659 0.064 Uiso 1 1 calc R . .
C41 C 0.1998(5) 1.3358(5) -0.1865(3) 0.0548(19) Uani 1 1 d . . .
C42 C 0.1896(5) 1.4040(5) -0.1637(4) 0.064(2) Uani 1 1 d . . .
H42 H 0.1635 1.4442 -0.1887 0.077 Uiso 1 1 calc R . .
C43 C 0.2178(6) 1.4143(5) -0.1032(4) 0.063(2) Uani 1 1 d . . .
H43 H 0.2105 1.4613 -0.0874 0.075 Uiso 1 1 calc R . .
N4 N 0.1737(5) 1.3246(4) -0.2487(3) 0.0642(18) Uani 1 1 d . . .
C44 C 0.2560(6) 1.3171(7) -0.2742(4) 0.102(4) Uani 1 1 d . . .
H44A H 0.2988 1.2766 -0.2551 0.153 Uiso 1 1 calc R . .
H44B H 0.2935 1.3633 -0.2690 0.153 Uiso 1 1 calc R . .
H44C H 0.2303 1.3063 -0.3156 0.153 Uiso 1 1 calc R . .
Na Na 0.2673(2) 1.23350(19) 0.05312(14) 0.0725(9) Uani 1 1 d . . .
Cl1 Cl -0.23353(13) 1.15187(10) -0.12965(8) 0.0517(5) Uani 1 1 d . . .
O11 O 0.4344(4) 1.2491(3) 0.0915(2) 0.0785(17) Uani 1 1 d . A .
O12 O 0.094(2) 1.238(2) -0.0067(16) 0.185(13) Uani 0.380(8) 1 d P A 1
O13 O -0.0524(17) 1.3937(18) -0.0428(6) 0.148(11) Uani 0.380(8) 1 d P A 1
O14 O -0.039(2) 1.5084(13) -0.0864(13) 0.141(11) Uani 0.380(8) 1 d P A 1
C45 C -0.0144(10) 1.2319(6) -0.0285(6) 0.118(8) Uani 0.620(8) 1 d PD A 2
H45 H -0.0761 1.2178 -0.0586 0.141 Uiso 0.620(8) 1 calc PR A 2
Cl2 Cl -0.0528(6) 1.2599(5) 0.0340(3) 0.194(5) Uani 0.620(8) 1 d PD A 2
Cl3 Cl 0.0326(6) 1.3090(5) -0.0574(3) 0.183(4) Uani 0.620(8) 1 d PD A 2
Cl4 Cl 0.0650(6) 1.1553(7) -0.0226(6) 0.241(6) Uani 0.620(8) 1 d PD A 2
C46 C 0.0203(6) 1.3814(5) 0.2973(3) 0.066(2) Uani 1 1 d . . .
H46 H 0.0910 1.3818 0.3201 0.079 Uiso 1 1 calc R . .
Cl5 Cl -0.0415(2) 1.44354(14) 0.33076(13) 0.1009(9) Uani 1 1 d . . .
Cl6 Cl -0.0229(2) 1.29064(13) 0.29876(12) 0.0916(8) Uani 1 1 d . . .
Cl7 Cl 0.0141(3) 1.41055(17) 0.22739(12) 0.1114(10) Uani 1 1 d . . .
C47 C 0.6487(9) 0.3617(7) 0.1258(5) 0.107(4) Uani 1 1 d . . .
H47 H 0.6175 0.3121 0.1160 0.129 Uiso 1 1 calc R . .
Cl8 Cl 0.5804(3) 0.4289(2) 0.07461(17) 0.1317(12) Uani 1 1 d . . .
Cl9 Cl 0.6476(4) 0.3856(3) 0.19539(18) 0.1695(18) Uani 1 1 d . . .
Cl10 Cl 0.7663(3) 0.3588(3) 0.1188(2) 0.186(2) Uani 1 1 d . . .
C48 C -0.0968(16) 1.386(2) 0.0375(12) 0.24(2) Uani 0.620(8) 1 d PD A 3
C49 C -0.0162(15) 1.4440(9) 0.0733(7) 0.093(6) Uani 0.620(8) 1 d PD A 3
C50 C 0.0193(13) 1.5056(12) 0.0350(5) 0.136(10) Uani 0.620(8) 1 d PD . 3

loop_
_atom_site_aniso_label
_atom_site_aniso_U_11
_atom_site_aniso_U_22
_atom_site_aniso_U_33
_atom_site_aniso_U_23
_atom_site_aniso_U_13
_atom_site_aniso_U_12
C1 0.046(5) 0.091(6) 0.048(5) 0.019(4) 0.020(4) 0.005(4)
O1 0.061(4) 0.157(6) 0.056(4) 0.023(4) 0.026(3) 0.013(4)
C2 0.046(4) 0.061(5) 0.038(4) 0.009(3) 0.020(3) -0.003(4)
C3 0.061(5) 0.058(5) 0.051(4) 0.017(4) 0.022(4) 0.000(4)
C4 0.051(4) 0.055(5) 0.051(4) 0.011(3) 0.022(3) 0.009(3)
C5 0.035(4) 0.051(4) 0.037(3) 0.006(3) 0.011(3) 0.002(3)
C6 0.052(4) 0.046(4) 0.069(5) 0.011(3) 0.037(4) 0.000(3)
C7 0.054(4) 0.057(5) 0.067(5) 0.005(4) 0.032(4) 0.008(4)
N1 0.046(3) 0.036(3) 0.056(3) 0.007(3) 0.026(3) 0.003(3)
C8 0.041(4) 0.037(4) 0.040(4) -0.002(3) 0.010(3) -0.001(3)
O2 0.066(3) 0.034(3) 0.077(3) 0.008(2) 0.037(3) 0.006(2)
C9 0.038(4) 0.038(4) 0.049(4) -0.005(3) 0.017(3) -0.004(3)
C10 0.044(4) 0.042(4) 0.065(5) 0.005(3) 0.019(3) 0.006(3)
C11 0.044(4) 0.054(5) 0.084(5) -0.001(4) 0.029(4) 0.005(4)
C12 0.045(4) 0.053(5) 0.065(5) -0.004(4) 0.028(3) 0.000(3)
C13 0.032(4) 0.049(4) 0.057(4) -0.002(3) 0.016(3) 0.000(3)
C14 0.033(3) 0.037(4) 0.052(4) -0.003(3) 0.014(3) 0.002(3)
C15 0.039(4) 0.054(4) 0.049(4) -0.005(3) 0.024(3) -0.005(3)
O3 0.066(3) 0.062(3) 0.064(3) 0.003(2) 0.041(3) 0.004(3)
N2 0.051(4) 0.054(4) 0.045(3) -0.003(3) 0.024(3) -0.002(3)
C16 0.046(4) 0.052(4) 0.041(4) 0.007(3) 0.012(3) -0.005(3)
C17 0.044(4) 0.065(5) 0.056(4) -0.007(4) 0.025(3) -0.014(4)
C18 0.063(5) 0.060(5) 0.043(4) 0.008(4) 0.019(4) -0.004(4)
C19 0.045(4) 0.042(4) 0.048(4) 0.005(3) 0.009(3) -0.009(3)
C20 0.053(4) 0.059(5) 0.044(4) 0.003(3) 0.018(3) 0.002(4)
C21 0.045(4) 0.058(4) 0.040(4) 0.003(3) 0.015(3) -0.003(3)
C22 0.056(5) 0.047(4) 0.054(4) 0.006(3) 0.016(4) -0.010(4)
O4 0.068(4) 0.071(4) 0.068(3) 0.025(3) 0.008(3) -0.024(3)
N3 0.049(4) 0.045(3) 0.049(3) 0.010(3) 0.011(3) -0.007(3)
C23 0.070(5) 0.054(5) 0.057(5) 0.016(4) 0.008(4) 0.003(4)
C24 0.041(4) 0.043(4) 0.039(4) 0.012(3) 0.004(3) -0.003(3)
C25 0.048(4) 0.052(5) 0.049(4) 0.003(3) 0.018(3) -0.003(3)
C26 0.067(5) 0.041(4) 0.057(4) -0.011(3) 0.023(4) -0.008(4)
C27 0.044(4) 0.041(4) 0.050(4) -0.002(3) 0.013(3) -0.009(3)
C28 0.049(4) 0.039(4) 0.044(4) -0.001(3) 0.013(3) -0.006(3)
C29 0.046(4) 0.042(4) 0.042(4) -0.002(3) 0.006(3) 0.001(3)
O5 0.051(3) 0.039(3) 0.059(3) -0.002(2) 0.021(2) -0.003(2)
C30 0.059(5) 0.037(4) 0.067(5) 0.001(3) 0.024(4) 0.005(3)
C31 0.050(4) 0.044(4) 0.063(5) -0.005(4) 0.016(4) 0.000(3)
O6 0.051(3) 0.047(3) 0.054(3) 0.006(2) 0.018(2) -0.001(2)
C32 0.060(5) 0.048(4) 0.064(5) -0.001(4) 0.030(4) 0.007(4)
C33 0.068(5) 0.047(4) 0.057(4) 0.001(4) 0.027(4) 0.000(4)
O7 0.055(3) 0.045(3) 0.050(3) 0.003(2) 0.018(2) 0.003(2)
C34 0.046(4) 0.048(4) 0.053(4) 0.008(4) 0.024(3) -0.003(3)
C35 0.035(4) 0.061(5) 0.062(5) 0.006(4) 0.014(3) -0.008(3)
O8 0.065(3) 0.049(3) 0.060(3) 0.000(2) 0.019(3) -0.001(2)
C36 0.081(6) 0.042(5) 0.087(6) -0.004(4) 0.033(5) -0.007(4)
C37 0.084(6) 0.047(5) 0.074(6) -0.008(4) 0.026(5) -0.019(4)
O9 0.059(3) 0.041(3) 0.065(3) -0.006(2) 0.018(2) -0.011(2)
C38 0.076(5) 0.045(4) 0.070(5) -0.018(4) 0.024(4) -0.011(4)
C39 0.080(6) 0.035(4) 0.077(5) -0.016(4) 0.035(4) -0.010(4)
O10 0.061(3) 0.039(3) 0.073(3) -0.012(2) 0.032(3) -0.013(2)
C40 0.043(4) 0.055(5) 0.065(5) 0.007(4) 0.021(3) -0.001(3)
C41 0.040(4) 0.072(6) 0.060(5) 0.015(4) 0.027(3) 0.000(4)
C42 0.044(4) 0.064(6) 0.082(6) 0.021(5) 0.017(4) -0.002(4)
C43 0.064(5) 0.055(5) 0.069(5) 0.014(4) 0.019(4) 0.002(4)
N4 0.052(4) 0.090(5) 0.059(4) 0.020(3) 0.031(3) 0.010(3)
C44 0.063(6) 0.180(11) 0.078(6) 0.053(7) 0.046(5) 0.042(6)
Na 0.073(2) 0.070(2) 0.078(2) -0.0048(17) 0.0265(17) -0.0054(17)
Cl1 0.0567(11) 0.0450(10) 0.0613(11) 0.0020(8) 0.0298(9) -0.0011(8)
O11 0.081(4) 0.093(4) 0.066(4) -0.007(3) 0.027(3) -0.005(3)
O12 0.13(2) 0.17(3) 0.27(4) 0.03(3) 0.07(2) 0.08(2)
O13 0.134(17) 0.27(3) 0.012(7) -0.010(12) -0.026(8) -0.006(19)
O14 0.19(3) 0.071(16) 0.17(2) 0.059(18) 0.08(2) 0.082(18)
C45 0.085(12) 0.127(16) 0.103(13) 0.055(11) -0.037(10) -0.054(11)
Cl2 0.179(7) 0.241(9) 0.136(5) 0.058(5) 0.003(4) -0.134(6)
Cl3 0.215(8) 0.204(8) 0.129(5) 0.013(5) 0.046(5) -0.125(7)
Cl4 0.129(6) 0.212(11) 0.361(15) 0.058(10) 0.035(7) 0.077(7)
C46 0.065(5) 0.064(5) 0.069(5) 0.002(4) 0.017(4) -0.009(4)
Cl5 0.132(2) 0.0781(17) 0.122(2) -0.0058(15) 0.0831(19) -0.0042(15)
Cl6 0.0955(18) 0.0605(15) 0.115(2) 0.0009(13) 0.0232(15) -0.0130(12)
Cl7 0.163(3) 0.095(2) 0.0967(19) 0.0135(15) 0.0712(19) 0.0204(19)
C47 0.109(9) 0.093(8) 0.132(9) -0.028(7) 0.054(7) -0.022(7)
Cl8 0.143(3) 0.112(2) 0.157(3) -0.028(2) 0.070(2) -0.032(2)
Cl9 0.231(5) 0.161(4) 0.133(3) -0.062(3) 0.079(3) -0.033(3)
Cl10 0.107(3) 0.206(5) 0.267(6) -0.038(4) 0.087(3) -0.033(3)
C48 0.079(14) 0.47(6) 0.20(3) -0.09(3) 0.103(17) -0.11(2)
C49 0.141(18) 0.044(10) 0.092(12) 0.018(9) 0.027(11) 0.052(10)
C50 0.105(15) 0.22(3) 0.110(14) 0.037(18) 0.070(14) 0.060(17)

loop_
_atom_type_symbol
_atom_type_description
_atom_type_scat_dispersion_real
_atom_type_scat_dispersion_imag
_atom_type_scat_source
C C 0.0033 0.0016 'International Tables Vol C Tables 4.2.6.8 and 6.1.1.4'
H H 0.0000 0.0000 'International Tables Vol C Tables 4.2.6.8 and 6.1.1.4'
N N 0.0061 0.0033 'International Tables Vol C Tables 4.2.6.8 and 6.1.1.4'
O O 0.0106 0.0060 'International Tables Vol C Tables 4.2.6.8 and 6.1.1.4'
Na Na 0.0362 0.0249 'International Tables Vol C Tables 4.2.6.8 and 6.1.1.4'
Cl Cl 0.1484 0.1585 'International Tables Vol C Tables 4.2.6.8 and 6.1.1.4'

loop_
_geom_angle_atom_site_label_1
_geom_angle_atom_site_label_2
_geom_angle_atom_site_label_3
_geom_angle
_geom_angle_site_symmetry_3
O1 C1 N4 120.0(6) .
O1 C1 C2 121.6(7) .
N4 C1 C2 118.3(6) .
C7 C2 C3 119.1(6) .
C7 C2 C1 121.5(7) .
C3 C2 C1 119.4(6) .
C2 C3 C4 121.4(6) .
C2 C3 H3 119.3 .
C4 C3 H3 119.3 .
C5 C4 C3 120.0(7) .
C5 C4 H4 120.0 .
C3 C4 H4 120.0 .
C4 C5 C6 118.6(6) .
C4 C5 N1 125.1(6) .
C6 C5 N1 116.3(5) .
C7 C6 C5 120.6(6) .
C7 C6 H6 119.7 .
C5 C6 H6 119.7 .
C2 C7 C6 120.1(7) .
C2 C7 H7 119.9 .
C6 C7 H7 119.9 .
C8 N1 C5 127.1(5) .
C8 N1 H1N 118(6) .
C5 N1 H1N 113(6) .
O2 C8 N1 124.4(6) .
O2 C8 C9 120.8(6) .
N1 C8 C9 114.9(6) .
C14 C9 C10 119.0(6) .
C14 C9 C8 123.1(6) .
C10 C9 C8 117.9(6) .
C11 C10 C9 120.1(7) .
C11 C10 H10 119.9 .
C9 C10 H10 119.9 .
C10 C11 C12 120.5(7) .
C10 C11 H11 119.7 .
C12 C11 H11 119.7 .
C13 C12 C11 119.5(6) .
C13 C12 H12 120.3 .
C11 C12 H12 120.3 .
C12 C13 C14 119.9(6) .
C12 C13 C15 117.3(6) .
C14 C13 C15 122.7(6) .
C9 C14 C13 121.0(6) .
C9 C14 H14 119.5 .
C13 C14 H14 119.5 .
O3 C15 N2 123.3(6) .
O3 C15 C13 121.5(6) .
N2 C15 C13 115.2(5) .
C15 N2 C16 127.6(5) .
C15 N2 H2N 123(7) .
C16 N2 H2N 110(7) .
C21 C16 C17 120.1(6) .
C21 C16 N2 116.0(5) .
C17 C16 N2 123.9(6) .
C16 C17 C18 118.3(7) .
C16 C17 H17 120.8 .
C18 C17 H17 120.8 .
C19 C18 C17 122.4(6) .
C19 C18 H18 118.8 .
C17 C18 H18 118.8 .
C18 C19 C20 118.5(6) .
C18 C19 C22 119.2(6) .
C20 C19 C22 122.3(6) .
C19 C20 C21 120.6(6) .
C19 C20 H20 119.7 .
C21 C20 H20 119.7 .
C16 C21 C20 119.9(6) .
C16 C21 H21 120.1 .
C20 C21 H21 120.1 .
O4 C22 N3 121.3(7) .
O4 C22 C19 120.2(6) .
N3 C22 C19 118.5(6) .
C22 N3 C24 124.5(6) .
C22 N3 C23 119.4(6) .
C24 N3 C23 115.4(6) .
N3 C23 H23A 109.5 .
N3 C23 H23B 109.5 .
H23A C23 H23B 109.5 .
N3 C23 H23C 109.5 .
H23A C23 H23C 109.5 .
H23B C23 H23C 109.5 .
C25 C24 C29 120.9(6) .
C25 C24 N3 120.5(6) .
C29 C24 N3 118.6(6) .
C24 C25 C26 120.0(6) .
C24 C25 H25 120.0 .
C26 C25 H25 120.0 .
C27 C26 C25 119.1(6) .
C27 C26 H26 120.4 .
C25 C26 H26 120.4 .
C26 C27 O10 124.9(6) .
C26 C27 C28 120.8(6) .
O10 C27 C28 114.3(6) .
O5 C28 C29 125.2(6) .
O5 C28 C27 115.3(5) .
C29 C28 C27 119.4(6) .
C28 C29 C24 119.7(6) .
C28 C29 H29 120.1 .
C24 C29 H29 120.1 .
C28 O5 C30 116.4(5) .
C28 O5 Na 117.6(4) .
C30 O5 Na 118.1(4) .
O5 C30 C31 108.1(6) .
O5 C30 H30A 110.1 .
C31 C30 H30A 110.1 .
O5 C30 H30B 110.1 .
C31 C30 H30B 110.1 .
H30A C30 H30B 108.4 .
O6 C31 C30 107.2(6) .
O6 C31 H31A 110.3 .
C30 C31 H31A 110.3 .
O6 C31 H31B 110.3 .
C30 C31 H31B 110.3 .
H31A C31 H31B 108.5 .
C31 O6 C32 111.4(5) .
C31 O6 Na 109.2(4) .
C32 O6 Na 110.5(4) .
O6 C32 C33 107.6(6) .
O6 C32 H32A 110.2 .
C33 C32 H32A 110.2 .
O6 C32 H32B 110.2 .
C33 C32 H32B 110.2 .
H32A C32 H32B 108.5 .
O7 C33 C32 108.2(6) .
O7 C33 H33A 110.0 .
C32 C33 H33A 110.0 .
O7 C33 H33B 110.0 .
C32 C33 H33B 110.0 .
H33A C33 H33B 108.4 .
C34 O7 C33 117.2(5) .
C34 O7 Na 118.9(4) .
C33 O7 Na 118.0(4) .
O7 C34 C35 115.3(6) .
O7 C34 C40 124.8(6) .
C35 C34 C40 119.9(7) .
O8 C35 C43 124.8(7) .
O8 C35 C34 114.8(6) .
C43 C35 C34 120.3(7) .
C35 O8 C36 117.9(6) .
C35 O8 Na 117.8(4) .
C36 O8 Na 116.3(4) .
O8 C36 C37 108.6(7) .
O8 C36 H36A 110.0 .
C37 C36 H36A 110.0 .
O8 C36 H36B 110.0 .
C37 C36 H36B 110.0 .
H36A C36 H36B 108.4 .
O9 C37 C36 107.0(6) .
O9 C37 H37A 110.3 .
C36 C37 H37A 110.3 .
O9 C37 H37B 110.3 .
C36 C37 H37B 110.3 .
H37A C37 H37B 108.6 .
C37 O9 C38 111.2(5) .
C37 O9 Na 109.3(4) .
C38 O9 Na 108.9(4) .
O9 C38 C39 108.6(6) .
O9 C38 H38A 110.0 .
C39 C38 H38A 110.0 .
O9 C38 H38B 110.0 .
C39 C38 H38B 110.0 .
H38A C38 H38B 108.3 .
O10 C39 C38 106.9(6) .
O10 C39 H39A 110.3 .
C38 C39 H39A 110.3 .
O10 C39 H39B 110.3 .
C38 C39 H39B 110.3 .
H39A C39 H39B 108.6 .
C27 O10 C39 116.8(5) .
C27 O10 Na 119.5(4) .
C39 O10 Na 118.8(4) .
C34 C40 C41 119.4(7) .
C34 C40 H40 120.3 .
C41 C40 H40 120.3 .
C42 C41 C40 120.6(7) .
C42 C41 N4 120.8(7) .
C40 C41 N4 118.5(7) .
C41 C42 C43 120.1(7) .
C41 C42 H42 120.0 .
C43 C42 H42 120.0 .
C35 C43 C42 119.7(8) .
C35 C43 H43 120.2 .
C42 C43 H43 120.2 .
C1 N4 C41 121.7(6) .
C1 N4 C44 121.0(6) .
C41 N4 C44 116.3(6) .
N4 C44 H44A 109.5 .
N4 C44 H44B 109.5 .
H44A C44 H44B 109.5 .
N4 C44 H44C 109.5 .
H44A C44 H44C 109.5 .
H44B C44 H44C 109.5 .
O11 Na O12 165.8(9) .
O11 Na O10 103.0(2) .
O12 Na O10 88.0(8) .
O11 Na O9 87.8(2) .
O12 Na O9 89.4(9) .
O10 Na O9 62.28(16) .
O11 Na O6 86.3(2) .
O12 Na O6 96.3(9) .
O10 Na O6 119.32(18) .
O9 Na O6 174.1(2) .
O11 Na O7 84.97(19) .
O12 Na O7 83.9(8) .
O10 Na O7 172.0(2) .
O9 Na O7 117.31(19) .
O6 Na O7 62.00(15) .
O11 Na O5 98.6(2) .
O12 Na O5 95.0(9) .
O10 Na O5 57.56(15) .
O9 Na O5 119.42(18) .
O6 Na O5 61.77(15) .
O7 Na O5 123.25(18) .
O11 Na O8 82.3(2) .
O12 Na O8 84.1(9) .
O10 Na O8 122.90(19) .
O9 Na O8 61.18(16) .
O6 Na O8 117.74(17) .
O7 Na O8 56.13(15) .
O5 Na O8 178.9(2) .
O11 Na Cl4 157.2(3) .
O12 Na Cl4 27.5(8) .
O10 Na Cl4 91.0(3) .
O9 Na Cl4 114.8(2) .
O6 Na Cl4 71.0(2) .
O7 Na Cl4 81.9(3) .
O5 Na Cl4 73.6(2) .
O8 Na Cl4 105.3(2) .
Cl4 C45 Cl3 110.2(8) .
Cl4 C45 Cl2 119.1(9) .
Cl3 C45 Cl2 110.0(7) .
Cl4 C45 H45 105.5 .
Cl3 C45 H45 105.5 .
Cl2 C45 H45 105.5 .
C45 Cl4 Na 98.5(7) .
Cl7 C46 Cl6 112.3(5) .
Cl7 C46 Cl5 110.8(5) .
Cl6 C46 Cl5 111.4(4) .
Cl7 C46 H46 107.3 .
Cl6 C46 H46 107.3 .
Cl5 C46 H46 107.3 .
Cl10 C47 Cl9 112.1(7) .
Cl10 C47 Cl8 107.5(7) .
Cl9 C47 Cl8 110.1(6) .
Cl10 C47 H47 109.0 .
Cl9 C47 H47 109.0 .
Cl8 C47 H47 109.0 .
C50 C49 C48 115.6(13) .
C49 C50 C50 116.0(16) 3_585

loop_
_geom_bond_atom_site_label_1
_geom_bond_atom_site_label_2
_geom_bond_distance
_geom_bond_site_symmetry_2
C1 O1 1.230(8) .
C1 N4 1.333(9) .
C1 C2 1.488(9) .
C2 C7 1.358(10) .
C2 C3 1.363(10) .
C3 C4 1.391(9) .
C3 H3 0.9400 .
C4 C5 1.352(9) .
C4 H4 0.9400 .
C5 C6 1.397(9) .
C5 N1 1.407(8) .
C6 C7 1.385(9) .
C6 H6 0.9400 .
C7 H7 0.9400 .
N1 C8 1.357(8) .
N1 H1N 0.71(5) .
C8 O2 1.207(7) .
C8 C9 1.501(9) .
C9 C14 1.383(9) .
C9 C10 1.394(9) .
C10 C11 1.376(10) .
C10 H10 0.9400 .
C11 C12 1.391(10) .
C11 H11 0.9400 .
C12 C13 1.381(9) .
C12 H12 0.9400 .
C13 C14 1.382(9) .
C13 C15 1.513(10) .
C14 H14 0.9400 .
C15 O3 1.212(7) .
C15 N2 1.346(9) .
N2 C16 1.417(9) .
N2 H2N 0.71(5) .
C16 C21 1.379(9) .
C16 C17 1.390(9) .
C17 C18 1.391(10) .
C17 H17 0.9400 .
C18 C19 1.362(10) .
C18 H18 0.9400 .
C19 C20 1.383(9) .
C19 C22 1.501(10) .
C20 C21 1.389(10) .
C20 H20 0.9400 .
C21 H21 0.9400 .
C22 O4 1.232(8) .
C22 N3 1.345(9) .
N3 C24 1.438(8) .
N3 C23 1.470(9) .
C23 H23A 0.9700 .
C23 H23B 0.9700 .
C23 H23C 0.9700 .
C24 C25 1.369(10) .
C24 C29 1.391(9) .
C25 C26 1.403(10) .
C25 H25 0.9400 .
C26 C27 1.370(9) .
C26 H26 0.9400 .
C27 O10 1.372(8) .
C27 C28 1.409(9) .
C28 O5 1.364(8) .
C28 C29 1.372(9) .
C29 H29 0.9400 .
O5 C30 1.416(8) .
O5 Na 2.679(6) .
C30 C31 1.507(10) .
C30 H30A 0.9800 .
C30 H30B 0.9800 .
C31 O6 1.421(8) .
C31 H31A 0.9800 .
C31 H31B 0.9800 .
O6 C32 1.428(8) .
O6 Na 2.668(6) .
C32 C33 1.497(10) .
C32 H32A 0.9800 .
C32 H32B 0.9800 .
C33 O7 1.431(8) .
C33 H33A 0.9800 .
C33 H33B 0.9800 .
O7 C34 1.363(8) .
O7 Na 2.675(5) .
C34 C35 1.384(10) .
C34 C40 1.386(10) .
C35 O8 1.363(8) .
C35 C43 1.381(10) .
O8 C36 1.423(9) .
O8 Na 2.721(6) .
C36 C37 1.470(11) .
C36 H36A 0.9800 .
C36 H36B 0.9800 .
C37 O9 1.422(9) .
C37 H37A 0.9800 .
C37 H37B 0.9800 .
O9 C38 1.424(9) .
O9 Na 2.652(6) .
C38 C39 1.476(10) .
C38 H38A 0.9800 .
C38 H38B 0.9800 .
C39 O10 1.434(8) .
C39 H39A 0.9800 .
C39 H39B 0.9800 .
O10 Na 2.631(5) .
C40 C41 1.398(10) .
C40 H40 0.9400 .
C41 C42 1.361(11) .
C41 N4 1.438(9) .
C42 C43 1.398(11) .
C42 H42 0.9400 .
C43 H43 0.9400 .
N4 C44 1.461(9) .
C44 H44A 0.9700 .
C44 H44B 0.9700 .
C44 H44C 0.9700 .
Na O11 2.286(7) .
Na O12 2.45(3) .
Na Cl4 3.228(12) .
C45 Cl4 1.750(10) .
C45 Cl3 1.754(10) .
C45 Cl2 1.797(10) .
C45 H45 0.9900 .
C46 Cl7 1.728(8) .
C46 Cl6 1.739(8) .
C46 Cl5 1.740(9) .
C46 H46 0.9900 .
C47 Cl10 1.711(11) .
C47 Cl9 1.720(11) .
C47 Cl8 1.790(13) .
C47 H47 0.9900 .
C48 C49 1.60(2) .
C49 C50 1.60(2) .
C50 C50 1.62(2) 3_585
